data_7233678
loop_
_publ_author_name
'Joydeep Dhar'
'N. Venkatramaiah'
'Anitha A.'
'Satish Patil'

_publ_section_title
;
 Photophysical, electrochemical and solid state properties of
 diketopyrrolopyrrole based molecular materials: importance of the donor
 group
;
_journal_name_full 'Journal of Materials Chemistry C'
_journal_page_first 3457
_journal_page_last 3466
_journal_paper_doi 10.1039/C3TC32251C
_journal_volume 2
_journal_year 2014
_chemical_formula_sum 'C30 H36 N2 O2'
_chemical_formula_weight 456.61
_space_group_IT_number 14
_space_group_name_Hall '-P 2ybc'
_space_group_name_H-M_alt 'P 1 21/c 1'
_atom_sites_solution_hydrogens geom
_atom_sites_solution_primary direct
_atom_sites_solution_secondary difmap
_cell_angle_alpha 90.00
_cell_angle_beta 90.060(2)
_cell_angle_gamma 90.00
_cell_formula_units_Z 2
_cell_length_a 13.4890(5)
_cell_length_b 5.5404(2)
_cell_length_c 17.5230(6)
_cell_measurement_temperature 296(2)
_cell_volume 1309.57(8)
_computing_structure_refinement 'SHELXL-97 (Sheldrick, 1997)'
_diffrn_ambient_temperature 296(2)
_diffrn_measured_fraction_theta_full 0.990
_diffrn_measured_fraction_theta_max 0.990
_diffrn_radiation_monochromator graphite
_diffrn_radiation_source 'fine-focus sealed tube'
_diffrn_radiation_type MoK\a
_diffrn_radiation_wavelength 0.71073
_diffrn_reflns_av_R_equivalents 0.0879
_diffrn_reflns_av_sigmaI/netI 0.0911
_diffrn_reflns_limit_h_max 16
_diffrn_reflns_limit_h_min -16
_diffrn_reflns_limit_k_max 6
_diffrn_reflns_limit_k_min -6
_diffrn_reflns_limit_l_max 20
_diffrn_reflns_limit_l_min -20
_diffrn_reflns_number 17677
_diffrn_reflns_theta_full 25.00
_diffrn_reflns_theta_max 25.00
_diffrn_reflns_theta_min 1.51
_exptl_absorpt_coefficient_mu 0.072
_exptl_crystal_density_diffrn 1.158
_exptl_crystal_density_method 'not measured'
_exptl_crystal_F_000 492
_refine_diff_density_max 0.224
_refine_diff_density_min -0.253
_refine_diff_density_rms 0.096
_refine_ls_extinction_method none
_refine_ls_goodness_of_fit_ref 0.775
_refine_ls_hydrogen_treatment mixed
_refine_ls_matrix_type full
_refine_ls_number_parameters 155
_refine_ls_number_reflns 2285
_refine_ls_number_restraints 0
_refine_ls_restrained_S_all 0.775
_refine_ls_R_factor_all 0.0804
_refine_ls_R_factor_gt 0.0455
_refine_ls_shift/su_max 0.001
_refine_ls_shift/su_mean 0.000
_refine_ls_structure_factor_coef Fsqd
_refine_ls_weighting_details 'calc w=1/[\s^2^(Fo^2^)+(0.1000P)^2^+0.8475P] where P=(Fo^2^+2Fc^2^)/3'
_refine_ls_weighting_scheme calc
_refine_ls_wR_factor_gt 0.1237
_refine_ls_wR_factor_ref 0.1677
_reflns_number_gt 1485
_reflns_number_total 2285
_reflns_threshold_expression >2sigma(I)
_cod_data_source_file J-Mater-Chem-C-2014-2-3457-1.cif
_cod_data_source_block aa
_cod_database_code 7233678

loop_
_symmetry_equiv_pos_as_xyz
'x, y, z'
'-x, y+1/2, -z+1/2'
'-x, -y, -z'
'x, -y-1/2, z-1/2'

loop_
_atom_site_label
_atom_site_type_symbol
_atom_site_fract_x
_atom_site_fract_y
_atom_site_fract_z
_atom_site_U_iso_or_equiv
_atom_site_adp_type
_atom_site_occupancy
_atom_site_symmetry_multiplicity
_atom_site_calc_flag
_atom_site_refinement_flags
_atom_site_disorder_assembly
_atom_site_disorder_group
C7 C 0.91612(16) 1.1390(4) 0.93771(10) 0.0363(5) Uani 1 1 d . . .
C8 C 1.00636(16) 1.0892(4) 0.97123(11) 0.0390(5) Uani 1 1 d . . .
C6 C 0.89525(16) 1.3040(4) 0.87424(11) 0.0378(5) Uani 1 1 d . . .
C10 C 0.73745(16) 1.0032(5) 0.96731(12) 0.0439(6) Uani 1 1 d . . .
H10A H 0.7185 1.1469 0.9392 0.053 Uiso 1 1 calc R . .
H10B H 0.7088 1.0146 1.0179 0.053 Uiso 1 1 calc R . .
C1 C 0.82446(18) 1.2553(5) 0.81783(11) 0.0457(6) Uani 1 1 d . . .
H1 H 0.7859 1.1165 0.8210 0.055 Uiso 1 1 calc R . .
C4 C 0.93925(19) 1.6675(5) 0.80664(13) 0.0490(6) Uani 1 1 d . . .
H4 H 0.9778 1.8060 0.8028 0.059 Uiso 1 1 calc R . .
C5 C 0.95294(17) 1.5109(4) 0.86718(12) 0.0414(6) Uani 1 1 d . . .
H5 H 1.0013 1.5443 0.9036 0.050 Uiso 1 1 calc R . .
C11 C 0.69517(17) 0.7835(5) 0.92722(13) 0.0472(6) Uani 1 1 d . . .
H11A H 0.7258 0.7680 0.8774 0.057 Uiso 1 1 calc R . .
H11B H 0.7115 0.6402 0.9565 0.057 Uiso 1 1 calc R . .
C9 C 0.88937(17) 0.8498(4) 1.03191(11) 0.0409(6) Uani 1 1 d . . .
C13 C 0.53831(19) 0.5780(6) 0.88022(16) 0.0601(7) Uani 1 1 d . . .
H13A H 0.5516 0.4384 0.9120 0.072 Uiso 1 1 calc R . .
H13B H 0.5707 0.5516 0.8315 0.072 Uiso 1 1 calc R . .
C2 C 0.81166(19) 1.4133(5) 0.75737(13) 0.0537(7) Uani 1 1 d . . .
H2 H 0.7643 1.3804 0.7202 0.064 Uiso 1 1 calc R . .
C12 C 0.58364(19) 0.7981(6) 0.91752(16) 0.0593(7) Uani 1 1 d . . .
H12A H 0.5536 0.8203 0.9673 0.071 Uiso 1 1 calc R . .
H12B H 0.5679 0.9390 0.8869 0.071 Uiso 1 1 calc R . .
C3 C 0.86855(19) 1.6187(5) 0.75202(13) 0.0529(7) Uani 1 1 d . . .
H3 H 0.8593 1.7247 0.7115 0.064 Uiso 1 1 calc R . .
C14 C 0.4277(2) 0.5954(7) 0.8671(2) 0.0884(11) Uani 1 1 d . . .
H14A H 0.3952 0.6136 0.9161 0.106 Uiso 1 1 calc R . .
H14B H 0.4142 0.7401 0.8376 0.106 Uiso 1 1 calc R . .
C15 C 0.3833(3) 0.3873(9) 0.8271(2) 0.1059(14) Uani 1 1 d . . .
H15A H 0.4156 0.3650 0.7789 0.159 Uiso 1 1 calc R . .
H15B H 0.3139 0.4167 0.8189 0.159 Uiso 1 1 calc R . .
H15C H 0.3913 0.2447 0.8576 0.159 Uiso 1 1 calc R . .
N1 N 0.84563(13) 0.9959(4) 0.97415(9) 0.0395(5) Uani 1 1 d . . .
O1 O 0.84055(12) 0.7120(4) 1.07133(8) 0.0561(5) Uani 1 1 d . . .

loop_
_atom_site_aniso_label
_atom_site_aniso_U_11
_atom_site_aniso_U_22
_atom_site_aniso_U_33
_atom_site_aniso_U_23
_atom_site_aniso_U_13
_atom_site_aniso_U_12
C7 0.0411(12) 0.0335(12) 0.0344(10) -0.0046(9) -0.0046(9) -0.0032(10)
C8 0.0423(12) 0.0403(13) 0.0343(9) 0.0013(9) -0.0069(9) -0.0077(11)
C6 0.0404(12) 0.0362(12) 0.0367(10) -0.0029(9) -0.0026(9) 0.0032(10)
C10 0.0364(12) 0.0479(15) 0.0473(12) -0.0011(11) -0.0019(9) 0.0016(11)
C1 0.0458(14) 0.0448(14) 0.0464(12) -0.0005(11) -0.0116(10) 0.0018(12)
C4 0.0565(16) 0.0374(14) 0.0533(13) 0.0041(11) 0.0080(11) 0.0031(12)
C5 0.0442(13) 0.0383(13) 0.0416(11) -0.0010(10) -0.0016(9) 0.0002(11)
C11 0.0392(13) 0.0482(15) 0.0542(13) -0.0035(11) -0.0040(10) -0.0005(12)
C9 0.0427(13) 0.0448(14) 0.0351(10) 0.0001(10) -0.0042(9) -0.0070(12)
C13 0.0445(14) 0.0636(19) 0.0720(16) -0.0063(14) -0.0062(12) -0.0085(14)
C2 0.0539(15) 0.0621(18) 0.0450(12) 0.0052(12) -0.0134(11) 0.0079(14)
C12 0.0419(14) 0.0609(19) 0.0751(16) -0.0056(14) -0.0081(12) -0.0015(13)
C3 0.0601(16) 0.0546(17) 0.0441(12) 0.0116(12) 0.0012(11) 0.0164(14)
C14 0.0515(17) 0.089(3) 0.125(3) -0.019(2) -0.0169(17) -0.0081(19)
C15 0.069(2) 0.118(4) 0.130(3) -0.024(3) -0.021(2) -0.032(2)
N1 0.0370(10) 0.0423(12) 0.0394(9) 0.0033(8) -0.0063(7) -0.0035(9)
O1 0.0492(10) 0.0678(13) 0.0514(9) 0.0158(9) -0.0050(8) -0.0148(10)

loop_
_atom_type_symbol
_atom_type_description
_atom_type_scat_dispersion_real
_atom_type_scat_dispersion_imag
_atom_type_scat_source
C C 0.0033 0.0016 'International Tables Vol C Tables 4.2.6.8 and 6.1.1.4'
H H 0.0000 0.0000 'International Tables Vol C Tables 4.2.6.8 and 6.1.1.4'
N N 0.0061 0.0033 'International Tables Vol C Tables 4.2.6.8 and 6.1.1.4'
O O 0.0106 0.0060 'International Tables Vol C Tables 4.2.6.8 and 6.1.1.4'

loop_
_geom_angle_atom_site_label_1
_geom_angle_atom_site_label_2
_geom_angle_atom_site_label_3
_geom_angle
_geom_angle_site_symmetry_1
_geom_angle_site_symmetry_3
C8 C7 N1 107.05(18) . .
C8 C7 C6 128.1(2) . .
N1 C7 C6 124.86(19) . .
C7 C8 C8 109.5(2) . 3_777
C7 C8 C9 142.6(2) . 3_777
C8 C8 C9 107.9(2) 3_777 3_777
C5 C6 C1 118.5(2) . .
C5 C6 C7 118.30(18) . .
C1 C6 C7 123.1(2) . .
N1 C10 C11 112.95(19) . .
C2 C1 C6 120.2(2) . .
C3 C4 C5 120.1(2) . .
C4 C5 C6 120.7(2) . .
C12 C11 C10 112.4(2) . .
O1 C9 N1 122.3(2) . .
O1 C9 C8 133.7(2) . 3_777
N1 C9 C8 104.01(19) . 3_777
C12 C13 C14 114.4(3) . .
C3 C2 C1 120.4(2) . .
C13 C12 C11 113.9(2) . .
C2 C3 C4 120.1(2) . .
C15 C14 C13 115.0(3) . .
C7 N1 C9 111.52(17) . .
C7 N1 C10 128.84(18) . .
C9 N1 C10 119.08(18) . .

loop_
_geom_bond_atom_site_label_1
_geom_bond_atom_site_label_2
_geom_bond_distance
_geom_bond_site_symmetry_2
C7 C8 1.379(3) .
C7 N1 1.393(3) .
C7 C6 1.467(3) .
C8 C8 1.422(4) 3_777
C8 C9 1.448(3) 3_777
C6 C5 1.391(3) .
C6 C1 1.400(3) .
C10 N1 1.465(3) .
C10 C11 1.517(3) .
C1 C2 1.385(3) .
C4 C3 1.377(4) .
C4 C5 1.383(3) .
C11 C12 1.516(3) .
C9 O1 1.223(3) .
C9 N1 1.424(3) .
C9 C8 1.448(3) 3_777
C13 C12 1.512(4) .
C13 C14 1.513(4) .
C2 C3 1.376(4) .
C14 C15 1.476(5) .
